data_2021919
loop_
_publ_author_name
'Shukla, Rahul'
'Ruzi\'e, Christian'
'Schweicher, Guillaume'
'Kennedy, Alan R.'
'Geerts, Yves H.'
'Chopra, Deepak'
'Chattopadhyay, Basab'

_publ_section_title
;
 Insight from electron density and energy framework analysis on the
 structural features of F&#x000D; x&#x000D; -TCNQ (x = 0, 2, 4) family of
 molecules
;
_journal_coeditor_code AW5018SUP1
_journal_issue 1
_journal_name_full 'Acta Crystallographica Section B Structural Science, Crystal Engineering and Materials'
_journal_page_first 71
_journal_paper_doi 10.1107/S2052520618017109
_journal_volume 75
_journal_year 2019
_chemical_formula_moiety 'C12 H4 N4'
_chemical_formula_sum 'C12 H4 N4'
_chemical_formula_weight 204.19
_space_group_crystal_system monoclinic
_space_group_IT_number 15
_space_group_name_Hall '-C 2yc'
_space_group_name_H-M_alt 'C 1 2/c 1'
_atom_sites_solution_hydrogens difmap
_audit_creation_method SHELXL-2014/7
_cell_angle_alpha 90
_cell_angle_beta 98.288(6)
_cell_angle_gamma 90
_cell_formula_units_Z 4
_cell_length_a 8.8782(13)
_cell_length_b 6.9117(10)
_cell_length_c 16.398(2)
_cell_measurement_reflns_used 4041
_cell_measurement_temperature 100(2)
_cell_measurement_theta_max 30.56
_cell_measurement_theta_min 2.51
_cell_volume 995.7(2)
_computing_cell_refinement 'Bruker SAINT'
_computing_data_collection 'Bruker APEX2'
_computing_data_reduction 'Bruker SAINT'
_computing_molecular_graphics 'Bruker SHELXTL'
_computing_publication_material 'Bruker SHELXTL'
_computing_structure_refinement 'SHELXL-2014 (Sheldrick 2014)'
_computing_structure_solution 'SHELXS-97 (Sheldrick 2008)'
_diffrn_ambient_temperature 100(2)
_diffrn_measured_fraction_theta_full 1.000
_diffrn_measured_fraction_theta_max 0.999
_diffrn_measurement_device_type 'Bruker APEX-II CCD'
_diffrn_measurement_method '\f and \w scans'
_diffrn_radiation_type MoK\a
_diffrn_radiation_wavelength 0.71073
_diffrn_reflns_av_R_equivalents 0.1026
_diffrn_reflns_av_unetI/netI 0.0666
_diffrn_reflns_Laue_measured_fraction_full 1.000
_diffrn_reflns_Laue_measured_fraction_max 0.999
_diffrn_reflns_limit_h_max 12
_diffrn_reflns_limit_h_min -11
_diffrn_reflns_limit_k_max 9
_diffrn_reflns_limit_k_min -9
_diffrn_reflns_limit_l_max 23
_diffrn_reflns_limit_l_min -23
_diffrn_reflns_number 11008
_diffrn_reflns_point_group_measured_fraction_full 1.000
_diffrn_reflns_point_group_measured_fraction_max 0.999
_diffrn_reflns_theta_full 25.242
_diffrn_reflns_theta_max 30.560
_diffrn_reflns_theta_min 2.510
_exptl_absorpt_coefficient_mu 0.088
_exptl_absorpt_correction_type none
_exptl_crystal_colour yellow
_exptl_crystal_density_diffrn 1.362
_exptl_crystal_description block
_exptl_crystal_F_000 416
_exptl_crystal_size_max 0.61
_exptl_crystal_size_mid 0.35
_exptl_crystal_size_min 0.19
_exptl_transmission_factor_max 0.7460
_exptl_transmission_factor_min 0.6574
_refine_diff_density_max 0.314
_refine_diff_density_min -0.264
_refine_diff_density_rms 0.058
_refine_ls_extinction_method none
_refine_ls_goodness_of_fit_ref 1.060
_refine_ls_hydrogen_treatment refall
_refine_ls_matrix_type full
_refine_ls_number_parameters 81
_refine_ls_number_reflns 1519
_refine_ls_number_restraints 2
_refine_ls_restrained_S_all 1.059
_refine_ls_R_factor_all 0.0823
_refine_ls_R_factor_gt 0.0462
_refine_ls_shift/su_max 0.001
_refine_ls_shift/su_mean 0.000
_refine_ls_structure_factor_coef Fsqd
_refine_ls_weighting_details 'w=1/[\s^2^(Fo^2^)+(0.0640P)^2^+0.0580P] where P=(Fo^2^+2Fc^2^)/3'
_refine_ls_weighting_scheme calc
_refine_ls_wR_factor_gt 0.1083
_refine_ls_wR_factor_ref 0.1180
_reflns_Friedel_coverage 0.000
_reflns_number_gt 1097
_reflns_number_total 1519
_reflns_threshold_expression 'I > 2\s(I)'
_cod_data_source_file aw5018sup1.cif
_cod_data_source_block TCNQ
_cod_original_cell_volume 995.8(3)
_cod_original_sg_symbol_H-M 'C 2/c'
_cod_database_code 2021919
_shelx_shelxl_version_number 2014/7
_shelx_space_group_comment
;
The symmetry employed for this shelxl refinement is uniquely defined
by the following loop, which should always be used as a source of
symmetry information in preference to the above space-group names.
They are only intended as comments.
;

loop_
_space_group_symop_operation_xyz
'x, y, z'
'-x, y, -z+1/2'
'x+1/2, y+1/2, z'
'-x+1/2, y+1/2, -z+1/2'
'-x, -y, -z'
'x, -y, z-1/2'
'-x+1/2, -y+1/2, -z'
'x+1/2, -y+1/2, z-1/2'

loop_
_atom_site_label
_atom_site_type_symbol
_atom_site_fract_x
_atom_site_fract_y
_atom_site_fract_z
_atom_site_U_iso_or_equiv
_atom_site_adp_type
_atom_site_occupancy
_atom_site_site_symmetry_order
_atom_site_calc_flag
_atom_site_refinement_flags_posn
N1 N 0.80648(12) 0.74384(16) 0.23996(6) 0.0237(3) Uani 1 1 d .
N2 N 0.47985(11) 0.93410(14) 0.40007(7) 0.0235(3) Uani 1 1 d .
C1 C 0.78636(12) 0.80879(15) 0.30193(7) 0.0164(3) Uani 1 1 d .
C3 C 0.76099(12) 0.88998(14) 0.37933(7) 0.0143(3) Uani 1 1 d .
C4 C 0.87937(12) 0.94389(14) 0.43884(7) 0.0132(3) Uani 1 1 d .
C6 C 0.84897(12) 1.02605(15) 0.51607(7) 0.0148(3) Uani 1 1 d D
C5 C 1.03554(12) 0.92036(15) 0.42576(7) 0.0143(3) Uani 1 1 d D
C2 C 0.60472(13) 0.91479(15) 0.39040(7) 0.0161(3) Uani 1 1 d .
H6 H 0.7321(5) 1.0408(18) 0.5269(8) 0.023(3) Uiso 1 1 d D
H5 H 1.0566(16) 0.8616(19) 0.3673(4) 0.031(4) Uiso 1 1 d D

loop_
_atom_site_aniso_label
_atom_site_aniso_U_11
_atom_site_aniso_U_22
_atom_site_aniso_U_33
_atom_site_aniso_U_23
_atom_site_aniso_U_13
_atom_site_aniso_U_12
N1 0.0249(6) 0.0263(5) 0.0199(6) -0.0035(4) 0.0028(4) -0.0007(4)
N2 0.0191(5) 0.0287(6) 0.0223(6) 0.0005(4) 0.0020(4) 0.0000(4)
C1 0.0136(5) 0.0171(5) 0.0182(6) 0.0004(4) 0.0012(4) -0.0009(4)
C3 0.0153(5) 0.0136(5) 0.0142(6) 0.0015(4) 0.0029(4) 0.0006(4)
C4 0.0141(5) 0.0110(5) 0.0151(6) 0.0026(4) 0.0041(4) 0.0011(4)
C6 0.0156(5) 0.0150(5) 0.0146(6) 0.0022(4) 0.0043(4) 0.0017(4)
C5 0.0148(5) 0.0147(5) 0.0142(6) 0.0007(4) 0.0048(4) 0.0016(4)
C2 0.0171(6) 0.0164(5) 0.0142(6) 0.0002(4) 0.0001(4) -0.0005(4)

loop_
_atom_type_symbol
_atom_type_description
_atom_type_scat_dispersion_real
_atom_type_scat_dispersion_imag
_atom_type_scat_source
C C 0.0033 0.0016 'International Tables Vol C Tables 4.2.6.8 and 6.1.1.4'
H H 0.0000 0.0000 'International Tables Vol C Tables 4.2.6.8 and 6.1.1.4'
N N 0.0061 0.0033 'International Tables Vol C Tables 4.2.6.8 and 6.1.1.4'

loop_
_geom_angle_atom_site_label_1
_geom_angle_atom_site_label_2
_geom_angle_atom_site_label_3
_geom_angle
_geom_angle_site_symmetry_1
N1 C1 C3 179.92(14) .
C4 C3 C1 122.08(10) .
C4 C3 C2 122.03(10) .
C1 C3 C2 115.88(10) .
C3 C4 C5 121.02(10) .
C3 C4 C6 120.39(10) .
C5 C4 C6 118.59(10) .
C5 C6 C4 120.52(10) 5_776
C5 C6 H6 120.5(7) 5_776
C4 C6 H6 118.9(7) .
C6 C5 C4 120.89(10) 5_776
C6 C5 H5 121.3(8) 5_776
C4 C5 H5 117.8(8) .
N2 C2 C3 179.33(12) .

loop_
_geom_bond_atom_site_label_1
_geom_bond_atom_site_label_2
_geom_bond_distance
_geom_bond_site_symmetry_2
N1 C1 1.1482(15) .
N2 C2 1.1501(14) .
C1 C3 1.4349(16) .
C3 C4 1.3785(15) .
C3 C2 1.4352(16) .
C4 C5 1.4424(15) .
C4 C6 1.4484(16) .
C6 C5 1.3477(16) 5_776
C6 H6 1.0823(10) .
C5 C6 1.3477(16) 5_776
C5 H5 1.0824(10) .

loop_
_geom_torsion_atom_site_label_1
_geom_torsion_atom_site_label_2
_geom_torsion_atom_site_label_3
_geom_torsion_atom_site_label_4
_geom_torsion
_geom_torsion_site_symmetry_4
C1 C3 C4 C5 -0.12(16) .
C2 C3 C4 C5 -179.00(10) .
C1 C3 C4 C6 179.76(10) .
C2 C3 C4 C6 0.88(15) .
C3 C4 C6 C5 -179.72(10) 5_776
C5 C4 C6 C5 0.17(17) 5_776
C3 C4 C5 C6 179.72(10) 5_776
C6 C4 C5 C6 -0.17(17) 5_776
